data_4315379
loop_
_publ_author_name
'Fuwei Zhang'
'Zifeng Li'
'Tiezhu Ge'
'Hongchang Yao'
'Gang Li'
'Huijie Lu'
'Yanyan Zhu'

_publ_section_title
;
 Four Novel Frameworks Built by Imidazole-Based Dicarboxylate Ligands:
 Hydro(Solvo)thermal Synthesis, Crystal Structures, and Properties
;
_journal_name_full 'Inorganic Chemistry'
_journal_page_first 3776
_journal_page_last 3788
_journal_paper_doi 10.1021/ic902483m
_journal_volume 49
_journal_year 2010
_chemical_formula_sum 'C48 H48 Mn6 N12 O20'
_chemical_formula_weight 1442.62
_chemical_name_systematic
; 
 ? 
;
_space_group_IT_number 14
_symmetry_cell_setting monoclinic
_symmetry_space_group_name_Hall '-P 2yn'
_symmetry_space_group_name_H-M 'P 1 21/n 1'
_atom_sites_solution_hydrogens geom
_atom_sites_solution_primary direct
_atom_sites_solution_secondary difmap
_audit_creation_method SHELXL-97
_cell_angle_alpha 90.00
_cell_angle_beta 102.589(5)
_cell_angle_gamma 90.00
_cell_formula_units_Z 4
_cell_length_a 16.722(7)
_cell_length_b 21.350(8)
_cell_length_c 16.805(7)
_cell_measurement_reflns_used 498
_cell_measurement_temperature 291(2)
_cell_measurement_theta_max 25.1
_cell_measurement_theta_min 2
_cell_volume 5855(4)
_computing_cell_refinement raxis
_computing_data_collection raxis
_computing_data_reduction raxis
_computing_molecular_graphics texsan
_computing_publication_material texsan
_computing_structure_refinement 'SHELXL-97 (Sheldrick, 1997)'
_computing_structure_solution 'SHELXS-97 (Sheldrick, 1990)'
_diffrn_ambient_temperature 291(2)
_diffrn_detector_area_resol_mean 0
_diffrn_measured_fraction_theta_full 0.997
_diffrn_measured_fraction_theta_max 0.997
_diffrn_measurement_device_type raxis-iv
_diffrn_measurement_method 'Oscillation  frames'
_diffrn_radiation_monochromator graphite
_diffrn_radiation_source 'fine-focus sealed tube'
_diffrn_radiation_type MoK\a
_diffrn_radiation_wavelength 0.71073
_diffrn_reflns_av_R_equivalents 0.0460
_diffrn_reflns_av_sigmaI/netI 0.0451
_diffrn_reflns_limit_h_max 19
_diffrn_reflns_limit_h_min -15
_diffrn_reflns_limit_k_max 24
_diffrn_reflns_limit_k_min -25
_diffrn_reflns_limit_l_max 19
_diffrn_reflns_limit_l_min -19
_diffrn_reflns_number 39184
_diffrn_reflns_theta_full 25.00
_diffrn_reflns_theta_max 25.00
_diffrn_reflns_theta_min 3.11
_diffrn_standards_decay_% 0
_diffrn_standards_interval_count 0
_diffrn_standards_interval_time 0
_diffrn_standards_number 0
_exptl_absorpt_coefficient_mu 1.338
_exptl_absorpt_correction_T_max 0.8245
_exptl_absorpt_correction_T_min 0.7757
_exptl_absorpt_correction_type multi-scan
_exptl_crystal_density_diffrn 1.636
_exptl_crystal_density_method 'not measured'
_exptl_crystal_description prismatic
_exptl_crystal_F_000 2920
_exptl_crystal_size_max 0.20
_exptl_crystal_size_mid 0.16
_exptl_crystal_size_min 0.15
_refine_diff_density_max 0.858
_refine_diff_density_min -1.303
_refine_diff_density_rms 0.112
_refine_ls_extinction_method none
_refine_ls_goodness_of_fit_ref 1.178
_refine_ls_hydrogen_treatment mixed
_refine_ls_matrix_type full
_refine_ls_number_parameters 831
_refine_ls_number_reflns 10286
_refine_ls_number_restraints 6
_refine_ls_restrained_S_all 1.178
_refine_ls_R_factor_all 0.1082
_refine_ls_R_factor_gt 0.0933
_refine_ls_shift/su_max 0.001
_refine_ls_shift/su_mean 0.000
_refine_ls_structure_factor_coef Fsqd
_refine_ls_weighting_details 'calc w=1/[\s^2^(Fo^2^)+(0.0161P)^2^+60.2000P] where P=(Fo^2^+2Fc^2^)/3'
_refine_ls_weighting_scheme calc
_refine_ls_wR_factor_gt 0.1627
_refine_ls_wR_factor_ref 0.1713
_reflns_number_gt 8782
_reflns_number_total 10286
_reflns_threshold_expression >2sigma(I)
_cod_data_source_file ic902483m_si_004.cif
_cod_data_source_block 213
_cod_depositor_comments
;
The following automatic conversions were performed:

'_symmetry_cell_setting' value 'Monoclinic' changed to 'monoclinic'
according to the built-in table from CIF Core dictionary named
'cif_core.dic' version 2.4.1 from 2010-06-29.

Automatic conversion script
Id: cif_fix_values 1646 2011-03-28 12:23:43Z adriana 
;
_cod_original_cell_volume 5856(4)
_cod_database_code 4315379

loop_
_symmetry_equiv_pos_as_xyz
'x, y, z'
'-x+1/2, y+1/2, -z+1/2'
'-x, -y, -z'
'x-1/2, -y-1/2, z-1/2'

loop_
_atom_site_label
_atom_site_type_symbol
_atom_site_fract_x
_atom_site_fract_y
_atom_site_fract_z
_atom_site_U_iso_or_equiv
_atom_site_adp_type
_atom_site_occupancy
_atom_site_symmetry_multiplicity
_atom_site_calc_flag
_atom_site_refinement_flags
_atom_site_disorder_assembly
_atom_site_disorder_group
Mn1 Mn 0.99622(4) -0.36760(3) 1.25393(4) 0.01831(14) Uani 1 1 d . . .
Mn2 Mn 0.66808(3) -0.24805(3) 1.08108(3) 0.01872(14) Uani 1 1 d . . .
Mn3 Mn 0.82273(4) -0.48836(3) 0.93055(4) 0.02250(16) Uani 1 1 d . . .
Mn4 Mn 0.69132(3) -0.74630(3) 1.06237(3) 0.01876(14) Uani 1 1 d . . .
Mn5 Mn 0.50675(3) -0.62011(3) 0.74454(4) 0.01918(15) Uani 1 1 d . A .
Mn6 Mn 0.31639(4) -0.49411(3) 0.42810(4) 0.02924(18) Uani 1 1 d . . .
O1 O 0.88279(15) -0.31739(13) 1.22668(15) 0.0216(7) Uani 1 1 d . . .
O2 O 0.77237(15) -0.26106(13) 1.17900(15) 0.0221(7) Uani 1 1 d . . .
O3 O 0.9678(2) -0.41400(15) 1.1418(2) 0.0469(10) Uani 1 1 d . . .
O4 O 0.92142(18) -0.47201(13) 1.03352(17) 0.0292(8) Uani 1 1 d . . .
O5 O 0.71272(19) -0.01974(13) 0.83013(18) 0.0337(9) Uani 1 1 d . . .
O6 O 0.60704(18) -0.08085(14) 0.77872(18) 0.0309(8) Uani 1 1 d . . .
O7 O 0.52378(16) -0.17951(17) 0.86595(16) 0.0342(9) Uani 1 1 d . . .
O8 O 0.57082(16) -0.23497(15) 0.97648(16) 0.0291(8) Uani 1 1 d . . .
O9 O 0.71537(19) -0.50143(13) 0.83531(18) 0.0315(9) Uani 1 1 d . . .
O10 O 0.60893(18) -0.56064(13) 0.78455(18) 0.0305(8) Uani 1 1 d . . .
O11 O 0.54585(16) -0.67637(13) 0.84892(16) 0.0246(7) Uani 1 1 d . . .
O12 O 0.59615(15) -0.73442(13) 0.95529(16) 0.0233(7) Uani 1 1 d . . .
O13 O 0.40365(16) -0.67944(15) 0.70689(16) 0.0294(8) Uani 1 1 d . . .
O14 O 0.29917(16) -0.74032(14) 0.65528(15) 0.0245(7) Uani 1 1 d . . .
O15 O 0.41256(17) -0.50459(13) 0.53423(18) 0.0283(8) Uani 1 1 d . . .
O16 O 0.46553(17) -0.56259(13) 0.64080(17) 0.0284(8) Uani 1 1 d . . .
O17 O 0.58585(15) -0.23869(12) 1.15943(14) 0.0202(7) Uani 1 1 d D . .
O18 O 0.90614(18) -0.49706(15) 0.85455(19) 0.0353(9) Uani 1 1 d . . .
O19 O 0.60913(16) -0.73977(13) 1.14003(16) 0.0232(7) Uani 1 1 d . . .
O20 O 0.39795(17) -0.51403(14) 0.35213(18) 0.0350(9) Uani 1 1 d D . .
N1 N 0.9382(3) -0.4473(2) 1.3102(3) 0.0526(14) Uani 1 1 d . . .
N2 N 1.05557(18) -0.28846(14) 1.19441(19) 0.0160(8) Uani 1 1 d . . .
N3 N 0.72099(19) -0.33379(17) 1.0473(2) 0.0248(9) Uani 1 1 d . . .
N4 N 0.78020(19) -0.40941(15) 0.98906(18) 0.0174(8) Uani 1 1 d . . .
N5 N 0.71022(18) -0.17176(16) 1.0184(2) 0.0210(9) Uani 1 1 d . . .
N6 N 0.7652(2) -0.09175(16) 0.9588(2) 0.0280(10) Uani 1 1 d . . .
N7 N 0.77418(19) -0.57546(14) 0.96067(18) 0.0162(8) Uani 1 1 d . . .
N8 N 0.72724(18) -0.66230(16) 1.00842(19) 0.0200(8) Uani 1 1 d . . .
N9 N 0.4325(3) -0.5595(2) 0.8134(2) 0.0503(13) Uani 1 1 d . . .
N10 N 0.58100(18) -0.67728(14) 0.67049(19) 0.0162(8) Uani 1 1 d . . .
N11 N 0.2799(2) -0.57704(15) 0.48420(19) 0.0210(9) Uani 1 1 d . . .
N12 N 0.23637(18) -0.66393(16) 0.53048(18) 0.0191(8) Uani 1 1 d . . .
C1 C 0.8947(5) -0.4425(4) 1.3594(5) 0.226(2) Uani 1 1 d . . .
H1A H 0.8806 -0.4020 1.3712 0.271 Uiso 1 1 calc R . .
C2 C 0.8626(6) -0.4917(3) 1.4010(6) 0.234(3) Uani 1 1 d . . .
H2A H 0.8303 -0.4833 1.4383 0.281 Uiso 1 1 calc R . .
C3 C 0.8808(4) -0.5491(4) 1.3843(5) 0.116(3) Uani 1 1 d . . .
H3A H 0.8613 -0.5817 1.4116 0.140 Uiso 1 1 calc R . .
C4 C 0.9285(4) -0.5644(3) 1.3270(4) 0.063(2) Uani 1 1 d . . .
H4A H 0.9408 -0.6054 1.3150 0.076 Uiso 1 1 calc R . .
C5 C 0.9559(3) -0.5113(3) 1.2897(4) 0.0518(17) Uani 1 1 d . . .
H5A H 0.9865 -0.5177 1.2504 0.062 Uiso 1 1 calc R . .
C6 C 1.0356(3) -0.2299(2) 1.1998(4) 0.0493(15) Uani 1 1 d . . .
H6A H 0.9981 -0.2195 1.2313 0.059 Uiso 1 1 calc R . .
C7 C 1.0675(3) -0.1834(2) 1.1612(4) 0.068(2) Uani 1 1 d . . .
H7A H 1.0509 -0.1422 1.1655 0.082 Uiso 1 1 calc R . .
C8 C 1.1243(3) -0.1972(3) 1.1157(3) 0.0491(15) Uani 1 1 d . . .
H8A H 1.1485 -0.1657 1.0906 0.059 Uiso 1 1 calc R . .
C9 C 1.1440(3) -0.2593(3) 1.1085(3) 0.0490(16) Uani 1 1 d . . .
H9A H 1.1806 -0.2709 1.0767 0.059 Uiso 1 1 calc R . .
C10 C 1.1093(2) -0.3031(2) 1.1484(2) 0.0235(10) Uani 1 1 d . . .
H10A H 1.1232 -0.3449 1.1439 0.028 Uiso 1 1 calc R . .
C11 C 0.8197(2) -0.30550(17) 1.1737(2) 0.0141(7) Uiso 1 1 d . . .
C12 C 0.7973(2) -0.34542(17) 1.0981(2) 0.0138(9) Uani 1 1 d . . .
C13 C 0.8343(2) -0.39291(17) 1.0632(2) 0.0162(9) Uani 1 1 d . . .
C14 C 0.9113(3) -0.42727(17) 1.0808(2) 0.0223(10) Uani 1 1 d . . .
C15 C 0.7161(3) -0.3725(2) 0.9875(3) 0.0296(12) Uani 1 1 d . A .
C16 C 0.6395(3) -0.3751(3) 0.9174(3) 0.0711(18) Uani 1 1 d . . .
C18 C 0.5788(2) -0.1922(2) 0.9276(2) 0.0217(10) Uani 1 1 d . . .
C19 C 0.6563(2) -0.15505(18) 0.9474(2) 0.0150(9) Uani 1 1 d . . .
C20 C 0.6898(2) -0.10611(18) 0.9117(2) 0.0217(10) Uani 1 1 d . . .
C21 C 0.6688(3) -0.06734(18) 0.8364(2) 0.0227(10) Uani 1 1 d . . .
C22 C 0.7762(2) -0.13330(18) 1.0248(3) 0.0245(11) Uani 1 1 d . . .
C23 C 0.8500(3) -0.1354(2) 1.0920(3) 0.0443(15) Uani 1 1 d . . .
H23A H 0.8947 -0.1145 1.0746 0.053 Uiso 1 1 calc R . .
H23B H 0.8658 -0.1788 1.1034 0.053 Uiso 1 1 calc R . .
C24 C 0.8369(4) -0.1044(3) 1.1710(3) 0.065(2) Uani 1 1 d . . .
H24A H 0.8867 -0.1069 1.2121 0.097 Uiso 1 1 calc R . .
H24B H 0.7939 -0.1258 1.1896 0.097 Uiso 1 1 calc R . .
H24C H 0.8221 -0.0613 1.1605 0.097 Uiso 1 1 calc R . .
C25 C 0.6733(3) -0.54995(18) 0.8397(2) 0.0223(10) Uani 1 1 d . . .
C26 C 0.7021(2) -0.59217(18) 0.9090(2) 0.0209(10) Uani 1 1 d . . .
C27 C 0.6734(2) -0.64602(18) 0.9391(2) 0.0162(9) Uani 1 1 d . . .
C28 C 0.5997(2) -0.68876(19) 0.9117(2) 0.0202(10) Uani 1 1 d . . .
C29 C 0.7881(2) -0.61933(17) 1.0218(2) 0.0146(9) Uani 1 1 d . . .
C30 C 0.8581(2) -0.6180(2) 1.0927(2) 0.0265(11) Uani 1 1 d . . .
H30A H 0.8457 -0.6449 1.1350 0.032 Uiso 1 1 calc R . .
H30B H 0.8646 -0.5757 1.1141 0.032 Uiso 1 1 calc R . .
C31 C 0.9374(3) -0.6388(3) 1.0734(4) 0.070(2) Uani 1 1 d . . .
H31A H 0.9799 -0.6376 1.1221 0.105 Uiso 1 1 calc R . .
H31B H 0.9514 -0.6114 1.0333 0.105 Uiso 1 1 calc R . .
H31C H 0.9317 -0.6808 1.0525 0.105 Uiso 1 1 calc R . .
C32 C 0.4652(5) -0.4900(4) 0.8226(5) 0.029(2) Uani 0.521(4) 1 d P A 1
H32A H 0.5113 -0.4791 0.8032 0.035 Uiso 0.521(4) 1 calc PR A 1
C33 C 0.4244(6) -0.4440(5) 0.8602(6) 0.045(3) Uani 0.521(4) 1 d P A 1
H33A H 0.4379 -0.4017 0.8660 0.054 Uiso 0.521(4) 1 calc PR A 1
C32' C 0.4626(4) -0.5449(5) 0.8972(5) 0.045(3) Uani 0.479(4) 1 d PD A 2
H32B H 0.5130 -0.5605 0.9247 0.054 Uiso 0.479(4) 1 calc PR A 2
C33' C 0.4167(4) -0.5073(5) 0.9378(4) 0.036(3) Uani 0.479(4) 1 d PD A 2
H33B H 0.4334 -0.5004 0.9936 0.044 Uiso 0.479(4) 1 calc PR A 2
C34 C 0.3453(5) -0.4803(5) 0.8933(4) 0.152(3) Uani 1 1 d . . .
H34A H 0.3332 -0.4723 0.9438 0.182 Uiso 1 1 calc R A 1
C35 C 0.3018(4) -0.5220(3) 0.8385(4) 0.180(2) Uani 1 1 d D A .
H35A H 0.2450 -0.5240 0.8280 0.216 Uiso 1 1 calc R . .
C36 C 0.3487(3) -0.5622(3) 0.7981(5) 0.153(3) Uani 1 1 d D A .
H36A H 0.3215 -0.5912 0.7604 0.184 Uiso 1 1 calc R . .
C37 C 0.6581(2) -0.69420(19) 0.7043(2) 0.0226(10) Uani 1 1 d . A .
H37A H 0.6815 -0.6803 0.7567 0.027 Uiso 1 1 calc R . .
C38 C 0.7037(2) -0.7314(2) 0.6644(3) 0.0276(11) Uani 1 1 d . . .
H38A H 0.7578 -0.7413 0.6880 0.033 Uiso 1 1 calc R A .
C39 C 0.6660(2) -0.75402(19) 0.5865(3) 0.0272(10) Uani 1 1 d . A .
H39A H 0.6947 -0.7800 0.5582 0.033 Uiso 1 1 calc R . .
C40 C 0.5867(3) -0.7375(2) 0.5529(3) 0.0365(12) Uani 1 1 d . . .
H40A H 0.5608 -0.7508 0.5010 0.044 Uiso 1 1 calc R A .
C41 C 0.5463(2) -0.6998(2) 0.5996(3) 0.0282(11) Uani 1 1 d . A .
H41A H 0.4914 -0.6904 0.5788 0.034 Uiso 1 1 calc R . .
C42 C 0.3412(2) -0.6915(2) 0.6532(2) 0.0226(10) Uani 1 1 d . . .
C43 C 0.3104(2) -0.64859(19) 0.5838(2) 0.0192(10) Uani 1 1 d . . .
C44 C 0.3384(2) -0.59360(19) 0.5555(2) 0.0241(11) Uani 1 1 d . . .
C45 C 0.4091(2) -0.55276(19) 0.5788(2) 0.0257(11) Uani 1 1 d . . .
C46 C 0.2238(2) -0.6209(2) 0.4758(2) 0.0249(11) Uani 1 1 d . . .
C47 C 0.1473(2) -0.6189(2) 0.4068(3) 0.0285(12) Uani 1 1 d . . .
H47A H 0.1041 -0.6427 0.4232 0.034 Uiso 1 1 calc R . .
H47B H 0.1288 -0.5759 0.3985 0.034 Uiso 1 1 calc R . .
C48 C 0.1606(3) -0.6447(3) 0.3278(3) 0.0568(18) Uani 1 1 d . . .
H48A H 0.1104 -0.6424 0.2873 0.085 Uiso 1 1 calc R . .
H48B H 0.1780 -0.6875 0.3352 0.085 Uiso 1 1 calc R . .
H48C H 0.2020 -0.6206 0.3102 0.085 Uiso 1 1 calc R . .
H17H H 0.601(3) -0.244(2) 1.2138(4) 0.09(2) Uiso 1 1 d D . .
H20E H 0.3989(16) -0.4893(6) 0.3090(6) 0.025(11) Uiso 1 1 d D . .
H19E H 0.630(5) -0.736(4) 1.167(5) 0.15(4) Uiso 1 1 d . . .
H20W H 0.4521(4) -0.509(3) 0.355(3) 0.14(3) Uiso 1 1 d D . .
H18W H 0.892(2) -0.5124(16) 0.808(2) 0.005(9) Uiso 1 1 d . . .
H19W H 0.554(2) -0.7571(18) 1.116(2) 0.017(10) Uiso 1 1 d . . .
H17W H 0.5394(5) -0.2570(8) 1.1325(13) 0.009(9) Uiso 1 1 d D . .
H18E H 0.948(7) -0.536(6) 0.834(7) 0.22(5) Uiso 1 1 d . . .
C17 C 0.5662(6) -0.3897(5) 0.9282(6) 0.049(3) Uani 0.521(4) 1 d P A 1
H17A H 0.5277 -0.3888 0.8767 0.073 Uiso 0.521(4) 1 calc PR A 1
H17B H 0.5499 -0.3601 0.9646 0.073 Uiso 0.521(4) 1 calc PR A 1
H17C H 0.5676 -0.4310 0.9511 0.073 Uiso 0.521(4) 1 calc PR A 1
C17' C 0.6387(5) -0.3575(5) 0.8480(5) 0.031(3) Uani 0.479(4) 1 d P A 2
H17D H 0.5848 -0.3631 0.8146 0.046 Uiso 0.479(4) 1 calc PR A 2
H17E H 0.6774 -0.3816 0.8262 0.046 Uiso 0.479(4) 1 calc PR A 2
H17F H 0.6534 -0.3140 0.8489 0.046 Uiso 0.479(4) 1 calc PR A 2

loop_
_atom_site_aniso_label
_atom_site_aniso_U_11
_atom_site_aniso_U_22
_atom_site_aniso_U_33
_atom_site_aniso_U_23
_atom_site_aniso_U_13
_atom_site_aniso_U_12
Mn1 0.0184(3) 0.0179(3) 0.0148(3) 0.0009(2) -0.0048(2) -0.0028(2)
Mn2 0.0126(2) 0.0302(3) 0.0139(3) -0.0019(2) 0.0039(2) 0.0003(2)
Mn3 0.0276(3) 0.0133(3) 0.0218(3) -0.0071(2) -0.0051(3) -0.0035(2)
Mn4 0.0110(2) 0.0324(3) 0.0127(3) 0.0053(2) 0.0023(2) -0.0037(2)
Mn5 0.0135(3) 0.0250(3) 0.0157(3) -0.0048(2) -0.0042(2) 0.0047(2)
Mn6 0.0337(3) 0.0143(3) 0.0295(3) 0.0015(3) -0.0153(3) 0.0078(3)
O1 0.0162(12) 0.0340(15) 0.0157(12) -0.0025(12) 0.0058(10) 0.0022(12)
O2 0.0165(12) 0.0377(16) 0.0128(12) -0.0082(12) 0.0045(10) -0.0009(12)
O3 0.0461(19) 0.0415(18) 0.0375(18) -0.0256(15) -0.0253(15) 0.0212(15)
O4 0.0303(15) 0.0223(14) 0.0284(15) -0.0128(13) -0.0085(13) 0.0071(12)
O5 0.0404(17) 0.0165(14) 0.0329(16) 0.0003(13) -0.0167(14) -0.0149(13)
O6 0.0248(15) 0.0306(16) 0.0269(15) -0.0003(13) -0.0173(13) -0.0063(13)
O7 0.0100(12) 0.079(2) 0.0116(13) 0.0109(14) -0.0026(11) -0.0114(14)
O8 0.0137(12) 0.0571(19) 0.0167(13) 0.0077(13) 0.0039(10) -0.0090(13)
O9 0.0421(17) 0.0137(13) 0.0290(16) 0.0017(12) -0.0135(14) -0.0094(13)
O10 0.0319(15) 0.0170(14) 0.0293(16) 0.0004(12) -0.0223(13) -0.0021(12)
O11 0.0183(13) 0.0294(15) 0.0194(14) 0.0040(12) -0.0103(11) -0.0037(12)
O12 0.0127(12) 0.0370(16) 0.0196(13) 0.0092(12) 0.0022(10) -0.0061(12)
O13 0.0190(13) 0.0505(18) 0.0162(13) 0.0086(13) -0.0018(11) -0.0074(13)
O14 0.0181(12) 0.0435(17) 0.0111(12) 0.0040(12) 0.0011(10) 0.0031(13)
O15 0.0265(15) 0.0207(14) 0.0286(15) 0.0015(13) -0.0139(13) 0.0064(12)
O16 0.0267(15) 0.0280(15) 0.0235(15) -0.0025(13) -0.0096(12) 0.0089(13)
O17 0.0216(12) 0.0267(14) 0.0134(12) 0.0039(11) 0.0061(10) -0.0057(11)
O18 0.0265(15) 0.0380(18) 0.0361(17) -0.0046(15) -0.0050(14) -0.0037(14)
O19 0.0224(13) 0.0254(14) 0.0228(13) -0.0030(12) 0.0069(11) -0.0027(12)
O20 0.0327(16) 0.0305(16) 0.0343(17) 0.0096(14) -0.0092(14) 0.0055(14)
N1 0.049(3) 0.045(2) 0.057(3) 0.017(2) -0.004(2) 0.003(2)
N2 0.0158(14) 0.0095(14) 0.0267(15) 0.0046(12) 0.0137(12) -0.0006(12)
N3 0.0095(14) 0.0352(19) 0.0275(18) 0.0012(16) -0.0008(13) -0.0034(14)
N4 0.0199(15) 0.0185(16) 0.0113(14) -0.0015(13) -0.0024(12) -0.0004(13)
N5 0.0067(14) 0.0274(17) 0.0255(17) -0.0048(15) -0.0038(13) 0.0025(13)
N6 0.0236(17) 0.0195(17) 0.0306(19) 0.0002(15) -0.0168(15) -0.0056(14)
N7 0.0227(15) 0.0106(14) 0.0137(14) 0.0040(12) 0.0010(12) 0.0002(13)
N8 0.0085(13) 0.0330(18) 0.0171(15) 0.0051(14) 0.0000(12) 0.0024(13)
N9 0.063(3) 0.065(3) 0.0159(18) -0.0003(19) -0.0069(19) 0.031(2)
N10 0.0161(14) 0.0115(14) 0.0216(15) 0.0050(13) 0.0054(12) -0.0050(12)
N11 0.0282(17) 0.0188(16) 0.0111(15) -0.0005(13) -0.0060(13) 0.0036(14)
N12 0.0125(14) 0.0330(18) 0.0120(14) -0.0058(14) 0.0027(12) 0.0070(13)
C1 0.398(5) 0.051(4) 0.360(5) -0.031(4) 0.372(3) -0.027(4)
C2 0.453(6) 0.016(3) 0.366(6) -0.010(3) 0.382(4) -0.012(4)
C3 0.075(4) 0.175(6) 0.097(5) 0.073(4) 0.016(4) -0.067(4)
C4 0.068(4) 0.053(3) 0.066(4) 0.011(3) 0.006(3) -0.011(3)
C5 0.053(3) 0.048(3) 0.050(3) 0.009(3) 0.002(3) -0.016(3)
C6 0.027(2) 0.032(2) 0.099(4) 0.018(3) 0.034(2) 0.0175(19)
C7 0.011(2) 0.040(3) 0.149(5) 0.053(3) 0.006(3) 0.001(2)
C8 0.033(2) 0.072(3) 0.038(3) 0.026(3) -0.003(2) -0.021(2)
C9 0.035(2) 0.092(4) 0.021(2) -0.012(3) 0.0074(19) -0.022(3)
C10 0.0179(18) 0.032(2) 0.0210(19) -0.0073(17) 0.0045(16) 0.0056(17)
C12 0.0109(15) 0.0186(18) 0.0127(16) 0.0018(14) 0.0046(13) -0.0028(14)
C13 0.0185(17) 0.0106(17) 0.0170(17) -0.0032(15) -0.0012(15) -0.0055(15)
C14 0.031(2) 0.0087(17) 0.0218(19) -0.0012(16) -0.0050(17) -0.0028(16)
C15 0.021(2) 0.040(2) 0.025(2) -0.0099(19) 0.0003(17) 0.0007(19)
C16 0.028(2) 0.115(4) 0.054(3) -0.060(3) -0.029(2) 0.023(3)
C18 0.0045(15) 0.050(3) 0.0130(17) -0.0016(18) 0.0078(13) -0.0054(16)
C19 0.0117(16) 0.027(2) 0.0061(15) -0.0012(15) 0.0006(13) 0.0028(15)
C20 0.0210(19) 0.0141(18) 0.024(2) -0.0070(16) -0.0072(16) 0.0009(16)
C21 0.028(2) 0.0151(18) 0.0211(19) -0.0015(16) -0.0023(17) 0.0024(17)
C22 0.0211(19) 0.0149(18) 0.029(2) 0.0069(17) -0.0123(17) 0.0071(16)
C23 0.035(2) 0.031(2) 0.055(3) 0.018(2) -0.015(2) -0.014(2)
C24 0.070(4) 0.062(4) 0.044(3) -0.004(3) -0.028(3) -0.021(3)
C25 0.029(2) 0.0135(18) 0.0201(19) -0.0060(16) -0.0033(17) -0.0041(16)
C26 0.026(2) 0.0152(18) 0.0162(18) -0.0059(16) -0.0068(16) 0.0048(16)
C27 0.0103(16) 0.026(2) 0.0099(16) -0.0036(15) -0.0020(13) -0.0011(15)
C28 0.0152(17) 0.028(2) 0.0171(18) -0.0101(16) 0.0019(15) 0.0034(16)
C29 0.0098(16) 0.0214(18) 0.0088(16) -0.0016(15) -0.0066(13) -0.0042(14)
C30 0.026(2) 0.029(2) 0.021(2) 0.0072(18) -0.0027(17) -0.0091(18)
C31 0.029(3) 0.098(5) 0.073(4) -0.008(4) -0.013(3) 0.016(3)
C32 0.028(4) 0.028(4) 0.033(4) -0.010(4) 0.007(3) 0.015(3)
C33 0.054(5) 0.053(6) 0.033(5) -0.012(4) 0.018(4) -0.004(5)
C32' 0.077(7) 0.035(5) 0.029(5) -0.011(4) 0.022(5) -0.013(5)
C33' 0.045(5) 0.044(6) 0.021(4) -0.002(4) 0.008(4) 0.000(5)
C34 0.153(6) 0.252(9) 0.038(4) -0.028(5) -0.005(4) 0.143(6)
C35 0.232(4) 0.047(4) 0.357(6) 0.044(4) 0.273(3) 0.028(4)
C36 0.129(3) 0.032(3) 0.364(8) -0.041(4) 0.198(4) -0.029(3)
C37 0.0216(19) 0.028(2) 0.0159(18) 0.0012(17) -0.0015(16) 0.0087(17)
C38 0.0194(19) 0.033(2) 0.029(2) 0.0026(19) 0.0015(17) 0.0088(18)
C39 0.037(2) 0.0171(19) 0.036(2) -0.0035(17) 0.0267(16) 0.0014(17)
C40 0.037(2) 0.038(3) 0.040(2) -0.014(2) 0.0203(19) -0.003(2)
C41 0.0152(18) 0.034(2) 0.036(2) -0.0111(19) 0.0057(17) 0.0018(17)
C42 0.0083(16) 0.039(2) 0.0210(19) -0.0055(18) 0.0033(15) 0.0028(16)
C43 0.0141(17) 0.029(2) 0.0132(17) -0.0004(16) 0.0005(14) 0.0078(16)
C44 0.0198(19) 0.025(2) 0.023(2) -0.0103(17) -0.0043(16) 0.0098(17)
C45 0.026(2) 0.023(2) 0.023(2) -0.0016(17) -0.0059(17) 0.0183(17)
C46 0.0189(18) 0.031(2) 0.023(2) -0.0110(18) 0.0000(16) 0.0011(17)
C47 0.020(2) 0.031(2) 0.025(2) -0.0031(19) -0.0167(18) 0.0036(18)
C48 0.049(3) 0.088(4) 0.020(2) -0.010(3) -0.020(2) 0.011(3)
C17 0.036(5) 0.050(6) 0.048(6) 0.010(5) -0.021(5) -0.004(5)
C17' 0.023(4) 0.040(5) 0.026(5) -0.008(4) -0.003(4) -0.011(4)

loop_
_atom_type_symbol
_atom_type_description
_atom_type_scat_dispersion_real
_atom_type_scat_dispersion_imag
_atom_type_scat_source
C C 0.0033 0.0016 'International Tables Vol C Tables 4.2.6.8 and 6.1.1.4'
H H 0.0000 0.0000 'International Tables Vol C Tables 4.2.6.8 and 6.1.1.4'
N N 0.0061 0.0033 'International Tables Vol C Tables 4.2.6.8 and 6.1.1.4'
O O 0.0106 0.0060 'International Tables Vol C Tables 4.2.6.8 and 6.1.1.4'
Mn Mn 0.3368 0.7283 'International Tables Vol C Tables 4.2.6.8 and 6.1.1.4'

loop_
_geom_angle_atom_site_label_1
_geom_angle_atom_site_label_2
_geom_angle_atom_site_label_3
_geom_angle
_geom_angle_site_symmetry_1
_geom_angle_site_symmetry_3
_geom_angle_publ_flag
O3 Mn1 O7 179.47(13) . 4_656 ?
O3 Mn1 O6 87.02(12) . 4_656 ?
O7 Mn1 O6 93.50(11) 4_656 4_656 ?
O3 Mn1 O1 91.61(12) . . ?
O7 Mn1 O1 87.87(11) 4_656 . ?
O6 Mn1 O1 178.49(11) 4_656 . ?
O3 Mn1 N1 89.24(16) . . ?
O7 Mn1 N1 90.91(16) 4_656 . ?
O6 Mn1 N1 87.93(15) 4_656 . ?
O1 Mn1 N1 91.43(14) . . ?
O3 Mn1 N2 89.46(13) . . ?
O7 Mn1 N2 90.39(12) 4_656 . ?
O6 Mn1 N2 91.46(12) 4_656 . ?
O1 Mn1 N2 89.16(11) . . ?
N1 Mn1 N2 178.59(15) . . ?
O17 Mn2 O8 91.05(10) . . ?
O17 Mn2 O2 93.74(10) . . ?
O8 Mn2 O2 175.19(11) . . ?
O17 Mn2 N5 124.34(12) . . ?
O8 Mn2 N5 76.64(11) . . ?
O2 Mn2 N5 100.18(11) . . ?
O17 Mn2 N3 127.12(12) . . ?
O8 Mn2 N3 100.16(12) . . ?
O2 Mn2 N3 77.30(11) . . ?
N5 Mn2 N3 108.52(13) . . ?
O18 Mn3 N7 113.94(13) . . ?
O18 Mn3 O4 90.51(12) . . ?
N7 Mn3 O4 102.49(11) . . ?
O18 Mn3 O9 95.37(13) . . ?
N7 Mn3 O9 76.35(11) . . ?
O4 Mn3 O9 173.96(13) . . ?
O18 Mn3 N4 132.79(13) . . ?
N7 Mn3 N4 113.20(13) . . ?
O4 Mn3 N4 77.07(11) . . ?
O9 Mn3 N4 97.85(12) . . ?
O19 Mn4 O14 96.76(11) . 4_646 ?
O19 Mn4 O12 92.71(11) . . ?
O14 Mn4 O12 170.52(11) 4_646 . ?
O19 Mn4 N8 119.20(12) . . ?
O14 Mn4 N8 98.68(11) 4_646 . ?
O12 Mn4 N8 76.82(11) . . ?
O19 Mn4 N12 121.52(12) . 4_646 ?
O14 Mn4 N12 77.21(11) 4_646 4_646 ?
O12 Mn4 N12 97.55(11) . 4_646 ?
N8 Mn4 N12 119.22(13) . 4_646 ?
O11 Mn5 O10 89.72(11) . . ?
O11 Mn5 O16 178.76(12) . . ?
O10 Mn5 O16 90.52(11) . . ?
O11 Mn5 O13 89.57(11) . . ?
O10 Mn5 O13 178.77(12) . . ?
O16 Mn5 O13 90.18(11) . . ?
O11 Mn5 N9 90.33(13) . . ?
O10 Mn5 N9 89.39(15) . . ?
O16 Mn5 N9 88.45(13) . . ?
O13 Mn5 N9 89.61(15) . . ?
O11 Mn5 N10 92.40(11) . . ?
O10 Mn5 N10 89.81(12) . . ?
O16 Mn5 N10 88.82(12) . . ?
O13 Mn5 N10 91.22(12) . . ?
N9 Mn5 N10 177.15(14) . . ?
O20 Mn6 N6 131.88(14) . 4 ?
O20 Mn6 O5 94.87(12) . 4 ?
N6 Mn6 O5 76.47(12) 4 4 ?
O20 Mn6 O15 90.91(12) . . ?
N6 Mn6 O15 99.03(12) 4 . ?
O5 Mn6 O15 174.17(13) 4 . ?
O20 Mn6 N11 112.44(13) . . ?
N6 Mn6 N11 115.68(14) 4 . ?
O5 Mn6 N11 101.05(12) 4 . ?
O15 Mn6 N11 77.41(12) . . ?
C11 O1 Mn1 145.7(3) . . ?
C11 O2 Mn2 117.8(2) . . ?
C14 O3 Mn1 144.9(3) . . ?
C14 O4 Mn3 116.1(2) . . ?
C21 O5 Mn6 115.7(2) . 4_656 ?
C21 O6 Mn1 142.2(3) . 4 ?
C18 O7 Mn1 145.4(3) . 4 ?
C18 O8 Mn2 117.6(2) . . ?
C25 O9 Mn3 116.7(2) . . ?
C25 O10 Mn5 146.2(3) . . ?
C28 O11 Mn5 148.6(3) . . ?
C28 O12 Mn4 118.1(2) . . ?
C42 O13 Mn5 146.7(3) . . ?
C42 O14 Mn4 118.5(2) . 4_545 ?
C45 O15 Mn6 116.8(2) . . ?
C45 O16 Mn5 145.7(3) . . ?
Mn2 O17 H17H 123(3) . . ?
Mn2 O17 H17W 104.8(13) . . ?
H17H O17 H17W 119(4) . . ?
Mn3 O18 H18W 121(2) . . ?
Mn3 O18 H18E 139(6) . . ?
H18W O18 H18E 61(5) . . ?
Mn4 O19 H19E 98(10) . . ?
Mn4 O19 H19W 113(2) . . ?
H19E O19 H19W 144(10) . . ?
Mn6 O20 H20E 119.9(15) . . ?
Mn6 O20 H20W 136(3) . . ?
H20E O20 H20W 78(3) . . ?
C1 N1 C5 114.9(6) . . ?
C1 N1 Mn1 126.4(5) . . ?
C5 N1 Mn1 118.6(4) . . ?
C6 N2 C10 118.5(4) . . ?
C6 N2 Mn1 122.3(3) . . ?
C10 N2 Mn1 119.1(3) . . ?
C15 N3 C12 104.9(3) . . ?
C15 N3 Mn2 141.9(3) . . ?
C12 N3 Mn2 111.3(2) . . ?
C15 N4 C13 103.2(3) . . ?
C15 N4 Mn3 143.5(3) . . ?
C13 N4 Mn3 112.7(2) . . ?
C22 N5 C19 106.2(3) . . ?
C22 N5 Mn2 140.2(3) . . ?
C19 N5 Mn2 113.6(2) . . ?
C20 N6 C22 105.2(3) . . ?
C20 N6 Mn6 114.8(3) . 4_656 ?
C22 N6 Mn6 138.2(3) . 4_656 ?
C26 N7 C29 106.2(3) . . ?
C26 N7 Mn3 113.9(2) . . ?
C29 N7 Mn3 139.6(2) . . ?
C29 N8 C27 107.7(3) . . ?
C29 N8 Mn4 139.8(2) . . ?
C27 N8 Mn4 112.5(2) . . ?
C36 N9 C32' 108.8(5) . . ?
C36 N9 C32 112.2(5) . . ?
C32' N9 C32 70.0(5) . . ?
C36 N9 Mn5 122.0(4) . . ?
C32' N9 Mn5 120.8(4) . . ?
C32 N9 Mn5 111.6(4) . . ?
C41 N10 C37 119.1(3) . . ?
C41 N10 Mn5 120.5(3) . . ?
C37 N10 Mn5 119.9(3) . . ?
C46 N11 C44 105.0(3) . . ?
C46 N11 Mn6 143.5(3) . . ?
C44 N11 Mn6 111.5(3) . . ?
C46 N12 C43 105.9(3) . . ?
C46 N12 Mn4 142.9(3) . 4_545 ?
C43 N12 Mn4 110.8(2) . 4_545 ?
N1 C1 C2 127.8(7) . . ?
N1 C1 H1A 116.1 . . ?
C2 C1 H1A 116.1 . . ?
C3 C2 C1 117.0(8) . . ?
C3 C2 H2A 121.5 . . ?
C1 C2 H2A 121.5 . . ?
C2 C3 C4 123.7(7) . . ?
C2 C3 H3A 118.2 . . ?
C4 C3 H3A 118.2 . . ?
C3 C4 C5 113.6(6) . . ?
C3 C4 H4A 123.2 . . ?
C5 C4 H4A 123.2 . . ?
C4 C5 N1 123.0(6) . . ?
C4 C5 H5A 118.5 . . ?
N1 C5 H5A 118.5 . . ?
N2 C6 C7 122.3(5) . . ?
N2 C6 H6A 118.8 . . ?
C7 C6 H6A 118.8 . . ?
C6 C7 C8 120.1(5) . . ?
C6 C7 H7A 119.9 . . ?
C8 C7 H7A 119.9 . . ?
C7 C8 C9 117.5(5) . . ?
C7 C8 H8A 121.3 . . ?
C9 C8 H8A 121.3 . . ?
C10 C9 C8 119.0(5) . . ?
C10 C9 H9A 120.5 . . ?
C8 C9 H9A 120.5 . . ?
N2 C10 C9 122.5(4) . . ?
N2 C10 H10A 118.7 . . ?
C9 C10 H10A 118.7 . . ?
O1 C11 O2 123.5(3) . . ?
O1 C11 C12 120.1(3) . . ?
O2 C11 C12 116.3(3) . . ?
C13 C12 N3 107.7(3) . . ?
C13 C12 C11 136.1(3) . . ?
N3 C12 C11 116.2(3) . . ?
C12 C13 N4 107.3(3) . . ?
C12 C13 C14 137.8(3) . . ?
N4 C13 C14 114.9(3) . . ?
O3 C14 O4 119.6(4) . . ?
O3 C14 C13 121.6(4) . . ?
O4 C14 C13 118.8(3) . . ?
N3 C15 N4 116.9(3) . . ?
N3 C15 C16 121.2(4) . . ?
N4 C15 C16 121.9(4) . . ?
C17' C16 C17 112.9(7) . . ?
C17' C16 C15 123.5(6) . . ?
C17 C16 C15 123.2(6) . . ?
O8 C18 O7 122.3(3) . . ?
O8 C18 C19 116.9(3) . . ?
O7 C18 C19 120.8(4) . . ?
N5 C19 C20 108.7(3) . . ?
N5 C19 C18 115.3(3) . . ?
C20 C19 C18 135.9(3) . . ?
N6 C20 C19 109.1(3) . . ?
N6 C20 C21 112.6(4) . . ?
C19 C20 C21 138.3(3) . . ?
O5 C21 O6 120.0(4) . . ?
O5 C21 C20 118.8(3) . . ?
O6 C21 C20 121.2(4) . . ?
N5 C22 N6 110.8(3) . . ?
N5 C22 C23 124.7(4) . . ?
N6 C22 C23 124.6(4) . . ?
C22 C23 C24 113.1(4) . . ?
C22 C23 H23A 109.0 . . ?
C24 C23 H23A 109.0 . . ?
C22 C23 H23B 109.0 . . ?
C24 C23 H23B 109.0 . . ?
H23A C23 H23B 107.8 . . ?
C23 C24 H24A 109.5 . . ?
C23 C24 H24B 109.5 . . ?
H24A C24 H24B 109.5 . . ?
C23 C24 H24C 109.5 . . ?
H24A C24 H24C 109.5 . . ?
H24B C24 H24C 109.5 . . ?
O9 C25 O10 119.7(4) . . ?
O9 C25 C26 117.3(3) . . ?
O10 C25 C26 123.0(4) . . ?
N7 C26 C27 108.2(3) . . ?
N7 C26 C25 115.7(3) . . ?
C27 C26 C25 136.1(3) . . ?
N8 C27 C26 108.0(3) . . ?
N8 C27 C28 116.7(3) . . ?
C26 C27 C28 135.2(3) . . ?
O12 C28 O11 123.2(4) . . ?
O12 C28 C27 115.9(3) . . ?
O11 C28 C27 120.9(4) . . ?
N8 C29 N7 109.9(3) . . ?
N8 C29 C30 125.6(3) . . ?
N7 C29 C30 124.5(3) . . ?
C29 C30 C31 113.8(4) . . ?
C29 C30 H30A 108.8 . . ?
C31 C30 H30A 108.8 . . ?
C29 C30 H30B 108.8 . . ?
C31 C30 H30B 108.8 . . ?
H30A C30 H30B 107.7 . . ?
C30 C31 H31A 109.5 . . ?
C30 C31 H31B 109.5 . . ?
H31A C31 H31B 109.5 . . ?
C30 C31 H31C 109.5 . . ?
H31A C31 H31C 109.5 . . ?
H31B C31 H31C 109.5 . . ?
C33 C32 N9 120.3(8) . . ?
C33 C32 H32A 119.9 . . ?
N9 C32 H32A 119.9 . . ?
C32 C33 C34 108.0(8) . . ?
C32 C33 H33A 126.0 . . ?
C34 C33 H33A 126.0 . . ?
C33' C32' N9 119.9(6) . . ?
C33' C32' H32B 120.0 . . ?
N9 C32' H32B 120.0 . . ?
C32' C33' C34 118.5(7) . . ?
C32' C33' H33B 120.8 . . ?
C34 C33' H33B 120.8 . . ?
C35 C34 C33' 111.1(8) . . ?
C35 C34 C33 114.0(7) . . ?
C33' C34 C33 74.4(6) . . ?
C35 C34 H34A 123.0 . . ?
C33' C34 H34A 85.2 . . ?
C33 C34 H34A 123.0 . . ?
C34 C35 C36 116.4(6) . . ?
C34 C35 H35A 121.8 . . ?
C36 C35 H35A 121.8 . . ?
N9 C36 C35 122.0(5) . . ?
N9 C36 H36A 119.0 . . ?
C35 C36 H36A 119.0 . . ?
N10 C37 C38 122.3(4) . . ?
N10 C37 H37A 118.9 . . ?
C38 C37 H37A 118.9 . . ?
C37 C38 C39 117.9(4) . . ?
C37 C38 H38A 121.0 . . ?
C39 C38 H38A 121.0 . . ?
C40 C39 C38 119.4(4) . . ?
C40 C39 H39A 120.3 . . ?
C38 C39 H39A 120.3 . . ?
C39 C40 C41 117.4(4) . . ?
C39 C40 H40A 121.3 . . ?
C41 C40 H40A 121.3 . . ?
N10 C41 C40 123.6(4) . . ?
N10 C41 H41A 118.2 . . ?
C40 C41 H41A 118.2 . . ?
O13 C42 O14 122.2(4) . . ?
O13 C42 C43 122.2(4) . . ?
O14 C42 C43 115.6(3) . . ?
C44 C43 N12 107.2(3) . . ?
C44 C43 C42 135.0(3) . . ?
N12 C43 C42 117.8(3) . . ?
C43 C44 N11 106.2(3) . . ?
C43 C44 C45 137.0(4) . . ?
N11 C44 C45 116.7(4) . . ?
O16 C45 O15 119.7(4) . . ?
O16 C45 C44 122.8(4) . . ?
O15 C45 C44 117.5(3) . . ?
N12 C46 N11 115.6(3) . . ?
N12 C46 C47 122.8(4) . . ?
N11 C46 C47 121.6(4) . . ?
C48 C47 C46 113.6(4) . . ?
C48 C47 H47A 108.8 . . ?
C46 C47 H47A 108.8 . . ?
C48 C47 H47B 108.8 . . ?
C46 C47 H47B 108.8 . . ?
H47A C47 H47B 107.7 . . ?
C47 C48 H48A 109.5 . . ?
C47 C48 H48B 109.5 . . ?
H48A C48 H48B 109.5 . . ?
C47 C48 H48C 109.5 . . ?
H48A C48 H48C 109.5 . . ?
H48B C48 H48C 109.5 . . ?
C16 C17 H17A 109.5 . . ?
C16 C17 H17B 109.5 . . ?
H17A C17 H17B 109.5 . . ?
C16 C17 H17C 109.5 . . ?
H17A C17 H17C 109.5 . . ?
H17B C17 H17C 109.5 . . ?
C16 C17' H17D 109.5 . . ?
C16 C17' H17E 109.5 . . ?
H17D C17' H17E 109.5 . . ?
C16 C17' H17F 109.5 . . ?
H17D C17' H17F 109.5 . . ?
H17E C17' H17F 109.5 . . ?

loop_
_geom_bond_atom_site_label_1
_geom_bond_atom_site_label_2
_geom_bond_distance
_geom_bond_site_symmetry_2
_geom_bond_publ_flag
Mn1 O3 2.090(3) . ?
Mn1 O7 2.095(3) 4_656 ?
Mn1 O6 2.117(3) 4_656 ?
Mn1 O1 2.140(3) . ?
Mn1 N1 2.265(5) . ?
Mn1 N2 2.296(3) . ?
Mn2 O17 2.110(3) . ?
Mn2 O8 2.137(3) . ?
Mn2 O2 2.139(2) . ?
Mn2 N5 2.141(4) . ?
Mn2 N3 2.162(4) . ?
Mn3 O18 2.095(4) . ?
Mn3 N7 2.134(3) . ?
Mn3 O4 2.144(3) . ?
Mn3 O9 2.147(3) . ?
Mn3 N4 2.149(3) . ?
Mn4 O19 2.096(3) . ?
Mn4 O14 2.132(3) 4_646 ?
Mn4 O12 2.142(3) . ?
Mn4 N8 2.153(3) . ?
Mn4 N12 2.169(4) 4_646 ?
Mn5 O11 2.109(3) . ?
Mn5 O10 2.117(3) . ?
Mn5 O16 2.121(3) . ?
Mn5 O13 2.122(3) . ?
Mn5 N9 2.277(5) . ?
Mn5 N10 2.292(3) . ?
Mn6 O20 2.105(3) . ?
Mn6 N6 2.134(4) 4 ?
Mn6 O5 2.135(3) 4 ?
Mn6 O15 2.137(3) . ?
Mn6 N11 2.155(3) . ?
O1 C11 1.249(4) . ?
O2 C11 1.251(5) . ?
O3 C14 1.266(5) . ?
O4 C14 1.277(5) . ?
O5 C21 1.271(5) . ?
O5 Mn6 2.135(3) 4_656 ?
O6 C21 1.286(5) . ?
O6 Mn1 2.117(3) 4 ?
O7 C18 1.257(4) . ?
O7 Mn1 2.095(3) 4 ?
O8 C18 1.254(5) . ?
O9 C25 1.264(5) . ?
O10 C25 1.279(5) . ?
O11 C28 1.257(4) . ?
O12 C28 1.229(5) . ?
O13 C42 1.250(4) . ?
O14 C42 1.262(5) . ?
O14 Mn4 2.132(3) 4_545 ?
O15 C45 1.281(5) . ?
O16 C45 1.261(5) . ?
O17 H17H 0.900(8) . ?
O17 H17W 0.898(8) . ?
O18 H18W 0.84(3) . ?
O18 H18E 1.20(12) . ?
O19 H19E 0.52(8) . ?
O19 H19W 0.99(4) . ?
O20 H20E 0.899(8) . ?
O20 H20W 0.900(8) . ?
N1 C1 1.219(9) . ?
N1 C5 1.457(7) . ?
N2 C6 1.303(6) . ?
N2 C10 1.343(5) . ?
N3 C15 1.291(6) . ?
N3 C12 1.395(4) . ?
N4 C15 1.325(5) . ?
N4 C13 1.415(4) . ?
N5 C22 1.360(5) . ?
N5 C19 1.376(4) . ?
N6 C20 1.369(5) . ?
N6 C22 1.401(5) . ?
N6 Mn6 2.134(4) 4_656 ?
N7 C26 1.371(5) . ?
N7 C29 1.372(5) . ?
N8 C29 1.352(5) . ?
N8 C27 1.353(4) . ?
N9 C36 1.369(7) . ?
N9 C32' 1.423(8) . ?
N9 C32 1.576(9) . ?
N10 C41 1.298(5) . ?
N10 C37 1.340(5) . ?
N11 C46 1.312(5) . ?
N11 C44 1.416(5) . ?
N12 C46 1.284(5) . ?
N12 C43 1.399(4) . ?
N12 Mn4 2.169(4) 4_545 ?
C1 C2 1.430(11) . ?
C1 H1A 0.9300 . ?
C2 C3 1.308(11) . ?
C2 H2A 0.9300 . ?
C3 C4 1.416(10) . ?
C3 H3A 0.9300 . ?
C4 C5 1.419(8) . ?
C4 H4A 0.9300 . ?
C5 H5A 0.9300 . ?
C6 C7 1.357(8) . ?
C6 H6A 0.9300 . ?
C7 C8 1.375(8) . ?
C7 H7A 0.9300 . ?
C8 C9 1.378(8) . ?
C8 H8A 0.9300 . ?
C9 C10 1.354(7) . ?
C9 H9A 0.9300 . ?
C10 H10A 0.9300 . ?
C11 C12 1.508(5) . ?
C12 C13 1.383(5) . ?
C13 C14 1.455(5) . ?
C15 C16 1.541(6) . ?
C16 C17' 1.222(11) . ?
C16 C17 1.314(12) . ?
C18 C19 1.494(5) . ?
C19 C20 1.383(6) . ?
C20 C21 1.488(6) . ?
C22 C23 1.481(6) . ?
C23 C24 1.541(8) . ?
C23 H23A 0.9700 . ?
C23 H23B 0.9700 . ?
C24 H24A 0.9600 . ?
C24 H24B 0.9600 . ?
C24 H24C 0.9600 . ?
C25 C26 1.468(5) . ?
C26 C27 1.383(6) . ?
C27 C28 1.521(5) . ?
C29 C30 1.478(5) . ?
C30 C31 1.499(7) . ?
C30 H30A 0.9700 . ?
C30 H30B 0.9700 . ?
C31 H31A 0.9600 . ?
C31 H31B 0.9600 . ?
C31 H31C 0.9600 . ?
C32 C33 1.422(13) . ?
C32 H32A 0.9300 . ?
C33 C34 1.726(14) . ?
C33 H33A 0.9300 . ?
C32' C33' 1.389(13) . ?
C32' H32B 0.9300 . ?
C33' C34 1.389(11) . ?
C33' H33B 0.9300 . ?
C34 C35 1.369(11) . ?
C34 H34A 0.9300 . ?
C35 C36 1.430(10) . ?
C35 H35A 0.9300 . ?
C36 H36A 0.9300 . ?
C37 C38 1.373(6) . ?
C37 H37A 0.9300 . ?
C38 C39 1.409(6) . ?
C38 H38A 0.9300 . ?
C39 C40 1.369(6) . ?
C39 H39A 0.9300 . ?
C40 C41 1.398(6) . ?
C40 H40A 0.9300 . ?
C41 H41A 0.9300 . ?
C42 C43 1.484(5) . ?
C43 C44 1.386(6) . ?
C44 C45 1.453(6) . ?
C46 C47 1.529(5) . ?
C47 C48 1.499(7) . ?
C47 H47A 0.9700 . ?
C47 H47B 0.9700 . ?
C48 H48A 0.9600 . ?
C48 H48B 0.9600 . ?
C48 H48C 0.9600 . ?
C17 H17A 0.9600 . ?
C17 H17B 0.9600 . ?
C17 H17C 0.9600 . ?
C17' H17D 0.9600 . ?
C17' H17E 0.9600 . ?
C17' H17F 0.9600 . ?

loop_
_geom_torsion_atom_site_label_1
_geom_torsion_atom_site_label_2
_geom_torsion_atom_site_label_3
_geom_torsion_atom_site_label_4
_geom_torsion
_geom_torsion_site_symmetry_1
_geom_torsion_site_symmetry_2
_geom_torsion_site_symmetry_3
_geom_torsion_site_symmetry_4
_geom_torsion_publ_flag
O3 Mn1 O1 C11 -6.5(5) . . . . ?
O7 Mn1 O1 C11 173.3(5) 4_656 . . . ?
O6 Mn1 O1 C11 -31(5) 4_656 . . . ?
N1 Mn1 O1 C11 -95.8(5) . . . . ?
N2 Mn1 O1 C11 82.9(5) . . . . ?
O17 Mn2 O2 C11 132.3(3) . . . . ?
O8 Mn2 O2 C11 -53.6(15) . . . . ?
N5 Mn2 O2 C11 -101.8(3) . . . . ?
N3 Mn2 O2 C11 5.1(3) . . . . ?
O7 Mn1 O3 C14 -30(18) 4_656 . . . ?
O6 Mn1 O3 C14 164.7(5) 4_656 . . . ?
O1 Mn1 O3 C14 -14.7(5) . . . . ?
N1 Mn1 O3 C14 76.7(5) . . . . ?
N2 Mn1 O3 C14 -103.8(5) . . . . ?
O18 Mn3 O4 C14 135.3(3) . . . . ?
N7 Mn3 O4 C14 -110.0(3) . . . . ?
O9 Mn3 O4 C14 -31.8(12) . . . . ?
N4 Mn3 O4 C14 1.3(3) . . . . ?
O17 Mn2 O8 C18 125.0(3) . . . . ?
O2 Mn2 O8 C18 -49.1(16) . . . . ?
N5 Mn2 O8 C18 -0.2(3) . . . . ?
N3 Mn2 O8 C18 -107.0(3) . . . . ?
O18 Mn3 O9 C25 114.9(3) . . . . ?
N7 Mn3 O9 C25 1.5(3) . . . . ?
O4 Mn3 O9 C25 -78.0(11) . . . . ?
N4 Mn3 O9 C25 -110.5(3) . . . . ?
O11 Mn5 O10 C25 0.2(5) . . . . ?
O16 Mn5 O10 C25 178.9(5) . . . . ?
O13 Mn5 O10 C25 54(6) . . . . ?
N9 Mn5 O10 C25 90.5(5) . . . . ?
N10 Mn5 O10 C25 -92.2(5) . . . . ?
O10 Mn5 O11 C28 -7.1(5) . . . . ?
O16 Mn5 O11 C28 -108(5) . . . . ?
O13 Mn5 O11 C28 173.9(5) . . . . ?
N9 Mn5 O11 C28 -96.5(5) . . . . ?
N10 Mn5 O11 C28 82.7(5) . . . . ?
O19 Mn4 O12 C28 118.5(3) . . . . ?
O14 Mn4 O12 C28 -63.4(8) 4_646 . . . ?
N8 Mn4 O12 C28 -0.9(3) . . . . ?
N12 Mn4 O12 C28 -119.2(3) 4_646 . . . ?
O11 Mn5 O13 C42 -176.8(5) . . . . ?
O10 Mn5 O13 C42 129(5) . . . . ?
O16 Mn5 O13 C42 4.4(5) . . . . ?
N9 Mn5 O13 C42 92.9(5) . . . . ?
N10 Mn5 O13 C42 -84.4(5) . . . . ?
O20 Mn6 O15 C45 -109.8(3) . . . . ?
N6 Mn6 O15 C45 117.4(3) 4 . . . ?
O5 Mn6 O15 C45 78.2(12) 4 . . . ?
N11 Mn6 O15 C45 3.0(3) . . . . ?
O11 Mn5 O16 C45 -74(5) . . . . ?
O10 Mn5 O16 C45 -174.8(5) . . . . ?
O13 Mn5 O16 C45 4.2(5) . . . . ?
N9 Mn5 O16 C45 -85.4(5) . . . . ?
N10 Mn5 O16 C45 95.4(5) . . . . ?
O3 Mn1 N1 C1 -139.0(6) . . . . ?
O7 Mn1 N1 C1 40.5(6) 4_656 . . . ?
O6 Mn1 N1 C1 133.9(6) 4_656 . . . ?
O1 Mn1 N1 C1 -47.4(6) . . . . ?
N2 Mn1 N1 C1 -162(5) . . . . ?
O3 Mn1 N1 C5 43.8(4) . . . . ?
O7 Mn1 N1 C5 -136.7(4) 4_656 . . . ?
O6 Mn1 N1 C5 -43.3(4) 4_656 . . . ?
O1 Mn1 N1 C5 135.4(4) . . . . ?
N2 Mn1 N1 C5 21(6) . . . . ?
O3 Mn1 N2 C6 127.2(4) . . . . ?
O7 Mn1 N2 C6 -52.2(3) 4_656 . . . ?
O6 Mn1 N2 C6 -145.7(3) 4_656 . . . ?
O1 Mn1 N2 C6 35.6(3) . . . . ?
N1 Mn1 N2 C6 150(6) . . . . ?
O3 Mn1 N2 C10 -48.8(3) . . . . ?
O7 Mn1 N2 C10 131.7(3) 4_656 . . . ?
O6 Mn1 N2 C10 38.2(3) 4_656 . . . ?
O1 Mn1 N2 C10 -140.4(3) . . . . ?
N1 Mn1 N2 C10 -26(6) . . . . ?
O17 Mn2 N3 C15 105.7(5) . . . . ?
O8 Mn2 N3 C15 6.5(5) . . . . ?
O2 Mn2 N3 C15 -169.3(5) . . . . ?
N5 Mn2 N3 C15 -72.7(5) . . . . ?
O17 Mn2 N3 C12 -93.9(3) . . . . ?
O8 Mn2 N3 C12 167.0(3) . . . . ?
O2 Mn2 N3 C12 -8.9(3) . . . . ?
N5 Mn2 N3 C12 87.8(3) . . . . ?
O18 Mn3 N4 C15 108.4(5) . . . . ?
N7 Mn3 N4 C15 -75.0(5) . . . . ?
O4 Mn3 N4 C15 -173.2(5) . . . . ?
O9 Mn3 N4 C15 3.5(5) . . . . ?
O18 Mn3 N4 C13 -82.7(3) . . . . ?
N7 Mn3 N4 C13 94.0(3) . . . . ?
O4 Mn3 N4 C13 -4.2(2) . . . . ?
O9 Mn3 N4 C13 172.5(3) . . . . ?
O17 Mn2 N5 C22 99.5(4) . . . . ?
O8 Mn2 N5 C22 -178.6(5) . . . . ?
O2 Mn2 N5 C22 -2.2(5) . . . . ?
N3 Mn2 N5 C22 -82.1(5) . . . . ?
O17 Mn2 N5 C19 -82.2(3) . . . . ?
O8 Mn2 N5 C19 -0.2(3) . . . . ?
O2 Mn2 N5 C19 176.1(3) . . . . ?
N3 Mn2 N5 C19 96.2(3) . . . . ?
O18 Mn3 N7 C26 -92.6(3) . . . . ?
O4 Mn3 N7 C26 171.2(3) . . . . ?
O9 Mn3 N7 C26 -2.7(3) . . . . ?
N4 Mn3 N7 C26 90.1(3) . . . . ?
O18 Mn3 N7 C29 95.8(4) . . . . ?
O4 Mn3 N7 C29 -0.4(4) . . . . ?
O9 Mn3 N7 C29 -174.3(4) . . . . ?
N4 Mn3 N7 C29 -81.5(4) . . . . ?
O19 Mn4 N8 C29 95.2(4) . . . . ?
O14 Mn4 N8 C29 -7.7(4) 4_646 . . . ?
O12 Mn4 N8 C29 -179.2(4) . . . . ?
N12 Mn4 N8 C29 -87.8(4) 4_646 . . . ?
O19 Mn4 N8 C27 -84.9(3) . . . . ?
O14 Mn4 N8 C27 172.2(3) 4_646 . . . ?
O12 Mn4 N8 C27 0.7(3) . . . . ?
N12 Mn4 N8 C27 92.1(3) 4_646 . . . ?
O11 Mn5 N9 C36 -106.9(5) . . . . ?
O10 Mn5 N9 C36 163.4(5) . . . . ?
O16 Mn5 N9 C36 72.8(5) . . . . ?
O13 Mn5 N9 C36 -17.4(5) . . . . ?
N10 Mn5 N9 C36 90(3) . . . . ?
O11 Mn5 N9 C32' 37.6(5) . . . . ?
O10 Mn5 N9 C32' -52.1(5) . . . . ?
O16 Mn5 N9 C32' -142.7(5) . . . . ?
O13 Mn5 N9 C32' 127.1(5) . . . . ?
N10 Mn5 N9 C32' -126(3) . . . . ?
O11 Mn5 N9 C32 116.5(4) . . . . ?
O10 Mn5 N9 C32 26.8(4) . . . . ?
O16 Mn5 N9 C32 -63.8(4) . . . . ?
O13 Mn5 N9 C32 -154.0(4) . . . . ?
N10 Mn5 N9 C32 -47(3) . . . . ?
O11 Mn5 N10 C41 127.7(3) . . . . ?
O10 Mn5 N10 C41 -142.6(3) . . . . ?
O16 Mn5 N10 C41 -52.1(3) . . . . ?
O13 Mn5 N10 C41 38.1(3) . . . . ?
N9 Mn5 N10 C41 -69(3) . . . . ?
O11 Mn5 N10 C37 -44.1(3) . . . . ?
O10 Mn5 N10 C37 45.6(3) . . . . ?
O16 Mn5 N10 C37 136.2(3) . . . . ?
O13 Mn5 N10 C37 -133.7(3) . . . . ?
N9 Mn5 N10 C37 119(3) . . . . ?
O20 Mn6 N11 C46 -92.9(5) . . . . ?
N6 Mn6 N11 C46 87.3(5) 4 . . . ?
O5 Mn6 N11 C46 7.2(5) 4 . . . ?
O15 Mn6 N11 C46 -178.6(5) . . . . ?
O20 Mn6 N11 C44 83.6(3) . . . . ?
N6 Mn6 N11 C44 -96.2(3) 4 . . . ?
O5 Mn6 N11 C44 -176.4(3) 4 . . . ?
O15 Mn6 N11 C44 -2.1(3) . . . . ?
C5 N1 C1 C2 2.9(12) . . . . ?
Mn1 N1 C1 C2 -174.4(7) . . . . ?
N1 C1 C2 C3 -0.9(14) . . . . ?
C1 C2 C3 C4 -1.2(13) . . . . ?
C2 C3 C4 C5 0.7(10) . . . . ?
C3 C4 C5 N1 1.5(8) . . . . ?
C1 N1 C5 C4 -3.2(8) . . . . ?
Mn1 N1 C5 C4 174.3(4) . . . . ?
C10 N2 C6 C7 -0.4(7) . . . . ?
Mn1 N2 C6 C7 -176.5(4) . . . . ?
N2 C6 C7 C8 -1.4(8) . . . . ?
C6 C7 C8 C9 2.7(8) . . . . ?
C7 C8 C9 C10 -2.3(7) . . . . ?
C6 N2 C10 C9 0.8(6) . . . . ?
Mn1 N2 C10 C9 177.0(3) . . . . ?
C8 C9 C10 N2 0.6(6) . . . . ?
Mn1 O1 C11 O2 -164.8(3) . . . . ?
Mn1 O1 C11 C12 14.9(7) . . . . ?
Mn2 O2 C11 O1 179.4(3) . . . . ?
Mn2 O2 C11 C12 -0.2(4) . . . . ?
C15 N3 C12 C13 -0.2(4) . . . . ?
Mn2 N3 C12 C13 -167.9(3) . . . . ?
C15 N3 C12 C11 179.4(4) . . . . ?
Mn2 N3 C12 C11 11.7(4) . . . . ?
O1 C11 C12 C13 -8.3(7) . . . . ?
O2 C11 C12 C13 171.4(4) . . . . ?
O1 C11 C12 N3 172.2(3) . . . . ?
O2 C11 C12 N3 -8.1(5) . . . . ?
N3 C12 C13 N4 1.3(4) . . . . ?
C11 C12 C13 N4 -178.2(4) . . . . ?
N3 C12 C13 C14 179.1(5) . . . . ?
C11 C12 C13 C14 -0.4(8) . . . . ?
C15 N4 C13 C12 -1.8(4) . . . . ?
Mn3 N4 C13 C12 -175.1(2) . . . . ?
C15 N4 C13 C14 179.8(4) . . . . ?
Mn3 N4 C13 C14 6.5(4) . . . . ?
Mn1 O3 C14 O4 -162.5(4) . . . . ?
Mn1 O3 C14 C13 17.2(8) . . . . ?
Mn3 O4 C14 O3 -178.3(3) . . . . ?
Mn3 O4 C14 C13 2.0(5) . . . . ?
C12 C13 C14 O3 -3.2(8) . . . . ?
N4 C13 C14 O3 174.5(4) . . . . ?
C12 C13 C14 O4 176.5(4) . . . . ?
N4 C13 C14 O4 -5.8(5) . . . . ?
C12 N3 C15 N4 -1.1(5) . . . . ?
Mn2 N3 C15 N4 160.1(3) . . . . ?
C12 N3 C15 C16 179.4(4) . . . . ?
Mn2 N3 C15 C16 -19.4(8) . . . . ?
C13 N4 C15 N3 1.8(5) . . . . ?
Mn3 N4 C15 N3 171.4(3) . . . . ?
C13 N4 C15 C16 -178.7(5) . . . . ?
Mn3 N4 C15 C16 -9.1(8) . . . . ?
N3 C15 C16 C17' 110.2(8) . . . . ?
N4 C15 C16 C17' -69.3(9) . . . . ?
N3 C15 C16 C17 -61.9(9) . . . . ?
N4 C15 C16 C17 118.6(8) . . . . ?
Mn2 O8 C18 O7 -177.5(3) . . . . ?
Mn2 O8 C18 C19 0.5(5) . . . . ?
Mn1 O7 C18 O8 -165.1(4) 4 . . . ?
Mn1 O7 C18 C19 16.9(8) 4 . . . ?
C22 N5 C19 C20 -0.5(4) . . . . ?
Mn2 N5 C19 C20 -179.4(3) . . . . ?
C22 N5 C19 C18 179.5(3) . . . . ?
Mn2 N5 C19 C18 0.6(4) . . . . ?
O8 C18 C19 N5 -0.7(5) . . . . ?
O7 C18 C19 N5 177.3(4) . . . . ?
O8 C18 C19 C20 179.2(4) . . . . ?
O7 C18 C19 C20 -2.8(7) . . . . ?
C22 N6 C20 C19 -0.5(5) . . . . ?
Mn6 N6 C20 C19 -167.9(3) 4_656 . . . ?
C22 N6 C20 C21 -178.2(3) . . . . ?
Mn6 N6 C20 C21 14.4(4) 4_656 . . . ?
N5 C19 C20 N6 0.6(5) . . . . ?
C18 C19 C20 N6 -179.3(4) . . . . ?
N5 C19 C20 C21 177.4(5) . . . . ?
C18 C19 C20 C21 -2.5(9) . . . . ?
Mn6 O5 C21 O6 -177.2(3) 4_656 . . . ?
Mn6 O5 C21 C20 3.6(5) 4_656 . . . ?
Mn1 O6 C21 O5 -160.5(3) 4 . . . ?
Mn1 O6 C21 C20 18.7(7) 4 . . . ?
N6 C20 C21 O5 -12.1(6) . . . . ?
C19 C20 C21 O5 171.1(5) . . . . ?
N6 C20 C21 O6 168.6(4) . . . . ?
C19 C20 C21 O6 -8.1(8) . . . . ?
C19 N5 C22 N6 0.2(5) . . . . ?
Mn2 N5 C22 N6 178.6(3) . . . . ?
C19 N5 C22 C23 -179.2(4) . . . . ?
Mn2 N5 C22 C23 -0.8(7) . . . . ?
C20 N6 C22 N5 0.2(5) . . . . ?
Mn6 N6 C22 N5 163.0(3) 4_656 . . . ?
C20 N6 C22 C23 179.6(4) . . . . ?
Mn6 N6 C22 C23 -17.7(7) 4_656 . . . ?
N5 C22 C23 C24 -77.8(6) . . . . ?
N6 C22 C23 C24 102.9(6) . . . . ?
Mn3 O9 C25 O10 -179.5(3) . . . . ?
Mn3 O9 C25 C26 -0.1(5) . . . . ?
Mn5 O10 C25 O9 -176.7(3) . . . . ?
Mn5 O10 C25 C26 4.0(8) . . . . ?
C29 N7 C26 C27 -0.3(4) . . . . ?
Mn3 N7 C26 C27 -174.7(3) . . . . ?
C29 N7 C26 C25 177.9(3) . . . . ?
Mn3 N7 C26 C25 3.6(4) . . . . ?
O9 C25 C26 N7 -2.4(6) . . . . ?
O10 C25 C26 N7 177.0(4) . . . . ?
O9 C25 C26 C27 175.2(5) . . . . ?
O10 C25 C26 C27 -5.4(8) . . . . ?
C29 N8 C27 C26 0.4(4) . . . . ?
Mn4 N8 C27 C26 -179.5(3) . . . . ?
C29 N8 C27 C28 179.3(3) . . . . ?
Mn4 N8 C27 C28 -0.6(4) . . . . ?
N7 C26 C27 N8 0.0(5) . . . . ?
C25 C26 C27 N8 -177.7(5) . . . . ?
N7 C26 C27 C28 -178.7(4) . . . . ?
C25 C26 C27 C28 3.6(8) . . . . ?
Mn4 O12 C28 O11 -177.8(3) . . . . ?
Mn4 O12 C28 C27 0.8(4) . . . . ?
Mn5 O11 C28 O12 -173.9(3) . . . . ?
Mn5 O11 C28 C27 7.6(8) . . . . ?
N8 C27 C28 O12 -0.1(5) . . . . ?
C26 C27 C28 O12 178.4(4) . . . . ?
N8 C27 C28 O11 178.5(4) . . . . ?
C26 C27 C28 O11 -2.9(7) . . . . ?
C27 N8 C29 N7 -0.6(4) . . . . ?
Mn4 N8 C29 N7 179.3(3) . . . . ?
C27 N8 C29 C30 177.6(4) . . . . ?
Mn4 N8 C29 C30 -2.5(7) . . . . ?
C26 N7 C29 N8 0.6(4) . . . . ?
Mn3 N7 C29 N8 172.6(3) . . . . ?
C26 N7 C29 C30 -177.6(4) . . . . ?
Mn3 N7 C29 C30 -5.7(6) . . . . ?
N8 C29 C30 C31 105.4(5) . . . . ?
N7 C29 C30 C31 -76.7(6) . . . . ?
C36 N9 C32 C33 35.9(9) . . . . ?
C32' N9 C32 C33 -66.9(8) . . . . ?
Mn5 N9 C32 C33 176.9(6) . . . . ?
N9 C32 C33 C34 3.0(9) . . . . ?
C36 N9 C32' C33' -32.0(10) . . . . ?
C32 N9 C32' C33' 75.5(9) . . . . ?
Mn5 N9 C32' C33' 179.4(6) . . . . ?
N9 C32' C33' C34 -5.6(14) . . . . ?
C32' C33' C34 C35 42.0(12) . . . . ?
C32' C33' C34 C33 -68.1(9) . . . . ?
C32 C33 C34 C35 -42.7(10) . . . . ?
C32 C33 C34 C33' 63.9(8) . . . . ?
C33' C34 C35 C36 -39.0(11) . . . . ?
C33 C34 C35 C36 42.8(10) . . . . ?
C32' N9 C36 C35 34.9(9) . . . . ?
C32 N9 C36 C35 -40.5(9) . . . . ?
Mn5 N9 C36 C35 -176.8(5) . . . . ?
C34 C35 C36 N9 0.1(11) . . . . ?
C41 N10 C37 C38 4.4(6) . . . . ?
Mn5 N10 C37 C38 176.3(3) . . . . ?
N10 C37 C38 C39 -2.5(6) . . . . ?
C37 C38 C39 C40 1.3(6) . . . . ?
C38 C39 C40 C41 -1.8(7) . . . . ?
C37 N10 C41 C40 -5.0(6) . . . . ?
Mn5 N10 C41 C40 -176.9(3) . . . . ?
C39 C40 C41 N10 3.8(7) . . . . ?
Mn5 O13 C42 O14 172.3(3) . . . . ?
Mn5 O13 C42 C43 -9.3(8) . . . . ?
Mn4 O14 C42 O13 177.6(3) 4_545 . . . ?
Mn4 O14 C42 C43 -0.8(5) 4_545 . . . ?
C46 N12 C43 C44 0.3(4) . . . . ?
Mn4 N12 C43 C44 175.1(3) 4_545 . . . ?
C46 N12 C43 C42 -179.0(4) . . . . ?
Mn4 N12 C43 C42 -4.1(4) 4_545 . . . ?
O13 C42 C43 C44 6.0(7) . . . . ?
O14 C42 C43 C44 -175.5(4) . . . . ?
O13 C42 C43 N12 -175.0(4) . . . . ?
O14 C42 C43 N12 3.5(5) . . . . ?
N12 C43 C44 N11 -0.4(4) . . . . ?
C42 C43 C44 N11 178.6(4) . . . . ?
N12 C43 C44 C45 -178.8(5) . . . . ?
C42 C43 C44 C45 0.3(9) . . . . ?
C46 N11 C44 C43 0.4(4) . . . . ?
Mn6 N11 C44 C43 -177.4(3) . . . . ?
C46 N11 C44 C45 179.2(4) . . . . ?
Mn6 N11 C44 C45 1.4(4) . . . . ?
Mn5 O16 C45 O15 175.3(3) . . . . ?
Mn5 O16 C45 C44 -3.8(8) . . . . ?
Mn6 O15 C45 O16 177.7(3) . . . . ?
Mn6 O15 C45 C44 -3.2(5) . . . . ?
C43 C44 C45 O16 -1.5(8) . . . . ?
N11 C44 C45 O16 -179.7(4) . . . . ?
C43 C44 C45 O15 179.4(5) . . . . ?
N11 C44 C45 O15 1.2(6) . . . . ?
C43 N12 C46 N11 0.0(5) . . . . ?
Mn4 N12 C46 N11 -172.0(3) 4_545 . . . ?
C43 N12 C46 C47 -178.0(4) . . . . ?
Mn4 N12 C46 C47 10.0(7) 4_545 . . . ?
C44 N11 C46 N12 -0.2(5) . . . . ?
Mn6 N11 C46 N12 176.3(3) . . . . ?
C44 N11 C46 C47 177.8(4) . . . . ?
Mn6 N11 C46 C47 -5.7(7) . . . . ?
N12 C46 C47 C48 -99.1(5) . . . . ?
N11 C46 C47 C48 83.0(6) . . . . ?
